data_7044640
loop_
_publ_author_name
'Mangin, Lo\"ic P'
'Zargarian, Davit'

_publ_section_title
;
 C&#x2212;H Nickellation of Phenol-Derived Phosphinites: Regioselectivity
 and Structures of Cyclonickellated Complexes
;
_journal_name_full 'Dalton Transactions'
_journal_paper_doi 10.1039/C7DT03403B
_journal_year 2017
_chemical_formula_moiety 'C24 H32 Br2 F4 Ni2 O2 P2'
_chemical_formula_sum 'C24 H32 Br2 F4 Ni2 O2 P2'
_chemical_formula_weight 767.67
_space_group_crystal_system monoclinic
_space_group_IT_number 14
_space_group_name_Hall '-P 2yn'
_space_group_name_H-M_alt 'P 1 21/n 1'
_symmetry_space_group_name_Hall '-P 2yn'
_symmetry_space_group_name_H-M 'P 1 21/n 1'
_atom_sites_solution_hydrogens geom
_atom_sites_solution_primary direct
_audit_creation_date 2017-10-05
_audit_creation_method
;
Olex2 1.2
(compiled 2017.08.10 svn.r3458 for OlexSys, GUI svn.r5381)
;
_audit_update_record
;
2017-10-24 deposited with the CCDC.
2017-11-02 downloaded from the CCDC.
;
_cell_angle_alpha 90
_cell_angle_beta 93.38
_cell_angle_gamma 90
_cell_formula_units_Z 2
_cell_length_a 10.45540(10)
_cell_length_b 12.15070(10)
_cell_length_c 11.12550(10)
_cell_measurement_reflns_used 9916
_cell_measurement_temperature 100
_cell_measurement_theta_max 72.157
_cell_measurement_theta_min 3.981
_cell_volume 1410.93(2)
_computing_cell_refinement 'SAINT v8.34A (Bruker, 2013)'
_computing_data_reduction 'SAINT v8.34A (Bruker, 2013)'
_computing_molecular_graphics 'Olex2 (Dolomanov et al., 2009)'
_computing_publication_material 'Olex2 (Dolomanov et al., 2009)'
_computing_structure_refinement 'XL (Sheldrick, 2008)'
_computing_structure_solution 'SIR2004 (Burla et al., 2007)'
_diffrn_ambient_temperature 100
_diffrn_detector 'CCD area detector'
_diffrn_detector_area_resol_mean 8.3
_diffrn_detector_type 'Bruker APEX2 CCD'
_diffrn_measured_fraction_theta_full 0.997
_diffrn_measured_fraction_theta_max 0.993
_diffrn_measurement_device 'three-circle diffractometer'
_diffrn_measurement_device_type 'Bruker Smart APEX'
_diffrn_measurement_method '\w scans'
_diffrn_radiation_collimation 'Focusing mirrors'
_diffrn_radiation_monochromator 'Quazar MX Mirror Optics'
_diffrn_radiation_probe x-ray
_diffrn_radiation_type CuK\a
_diffrn_radiation_wavelength 1.54178
_diffrn_reflns_av_R_equivalents 0.0205
_diffrn_reflns_av_unetI/netI 0.0112
_diffrn_reflns_Laue_measured_fraction_full 0.997
_diffrn_reflns_Laue_measured_fraction_max 0.993
_diffrn_reflns_limit_h_max 12
_diffrn_reflns_limit_h_min -12
_diffrn_reflns_limit_k_max 14
_diffrn_reflns_limit_k_min -14
_diffrn_reflns_limit_l_max 13
_diffrn_reflns_limit_l_min -13
_diffrn_reflns_number 19280
_diffrn_reflns_point_group_measured_fraction_full 0.997
_diffrn_reflns_point_group_measured_fraction_max 0.993
_diffrn_reflns_theta_full 67.679
_diffrn_reflns_theta_max 72.151
_diffrn_reflns_theta_min 5.588
_diffrn_source 'Microfocus Source'
_diffrn_source_target Cu
_diffrn_source_type 'Incoatec I\mS High Brilliance Microsource'
_exptl_absorpt_coefficient_mu 6.472
_exptl_absorpt_correction_T_max 0.7536
_exptl_absorpt_correction_T_min 0.6306
_exptl_absorpt_correction_type multi-scan
_exptl_absorpt_process_details
;
SADABS-2014/5 (Bruker,2014/5) was used for absorption correction.
wR2(int) was 0.0620 before and 0.0310 after correction.
The Ratio of minimum to maximum transmission is 0.8368.
The \l/2 correction factor is 0.00150.
;
_exptl_crystal_colour red
_exptl_crystal_colour_primary red
_exptl_crystal_density_diffrn 1.807
_exptl_crystal_description needle
_exptl_crystal_F_000 768
_exptl_crystal_size_max 0.16
_exptl_crystal_size_mid 0.16
_exptl_crystal_size_min 0.1
_refine_diff_density_max 0.355
_refine_diff_density_min -0.342
_refine_diff_density_rms 0.059
_refine_ls_extinction_method none
_refine_ls_goodness_of_fit_ref 1.154
_refine_ls_hydrogen_treatment constr
_refine_ls_matrix_type full
_refine_ls_number_parameters 167
_refine_ls_number_reflns 2760
_refine_ls_number_restraints 0
_refine_ls_restrained_S_all 1.154
_refine_ls_R_factor_all 0.0203
_refine_ls_R_factor_gt 0.0201
_refine_ls_shift/su_max 0.001
_refine_ls_shift/su_mean 0.000
_refine_ls_structure_factor_coef Fsqd
_refine_ls_weighting_details 'w=1/[\s^2^(Fo^2^)+(0.0234P)^2^+1.0825P] where P=(Fo^2^+2Fc^2^)/3'
_refine_ls_weighting_scheme calc
_refine_ls_wR_factor_gt 0.0505
_refine_ls_wR_factor_ref 0.0506
_reflns_Friedel_coverage 0.000
_reflns_number_gt 2745
_reflns_number_total 2760
_reflns_threshold_expression 'I > 2\s(I)'
_cod_data_source_file c7dt03403b2.cif
_cod_data_source_block loic63
_cod_depositor_comments
;
The following automatic conversions were performed:

'_diffrn_radiation_probe' value 'X-ray' changed to 'x-ray' according
to
/home/data/users/saulius/crontab/automatic-downloads/rss-feeds/RSC/lib/dictionaries/cif_core.dic
dictionary named 'cif_core.dic' version 2.4.2 from 2011-04-26.

Automatic conversion script
Id: cif_fix_values 4973 2017-02-22 13:04:09Z antanas 
;
_cod_original_cell_volume 1410.92(2)
_cod_database_code 7044640
_shelx_shelxl_version_number 2014/7
_shelx_space_group_comment
;
The symmetry employed for this shelxl refinement is uniquely defined
by the following loop, which should always be used as a source of
symmetry information in preference to the above space-group names.
They are only intended as comments.
;
_shelx_estimated_absorpt_t_max 0.564
_shelx_estimated_absorpt_t_min 0.424
_olex2_refinement_description
;
1. Fixed Uiso
 At 1.2 times of:
  All C(H) groups
 At 1.5 times of:
  All C(H,H,H) groups
2.a Ternary CH refined with riding coordinates:
 C7(H7), C10(H10)
2.b Aromatic/amide H refined with riding coordinates:
 C4(H4), C6(H6)
2.c Idealised Me refined as rotating group:
 C8(H8A,H8B,H8C), C9(H9A,H9B,H9C), C11(H11A,H11B,H11C), C12(H12A,H12B,H12C)
;
_olex2_submission_special_instructions 'No special instructions were received'

loop_
_space_group_symop_operation_xyz
'x, y, z'
'-x+1/2, y+1/2, -z+1/2'
'-x, -y, -z'
'x-1/2, -y-1/2, z-1/2'

loop_
_atom_site_label
_atom_site_type_symbol
_atom_site_fract_x
_atom_site_fract_y
_atom_site_fract_z
_atom_site_U_iso_or_equiv
_atom_site_adp_type
_atom_site_occupancy
_atom_site_site_symmetry_order
_atom_site_calc_flag
_atom_site_refinement_flags_posn
Br1 Br 0.63194(2) 0.45738(2) 0.44600(2) 0.01837(7) Uani 1 1 d .
Ni1 Ni 0.41445(3) 0.40418(2) 0.41077(2) 0.01100(8) Uani 1 1 d .
P1 P 0.46938(4) 0.27152(3) 0.30408(4) 0.01174(9) Uani 1 1 d .
F1 F 0.12054(9) 0.49684(9) 0.43496(10) 0.0216(2) Uani 1 1 d .
F2 F -0.10498(9) 0.19165(9) 0.28123(10) 0.0220(2) Uani 1 1 d .
O1 O 0.34508(11) 0.19012(10) 0.28527(11) 0.0170(2) Uani 1 1 d .
C1 C 0.23384(15) 0.24254(14) 0.31487(14) 0.0134(3) Uani 1 1 d .
C2 C 0.24517(15) 0.34655(13) 0.37043(14) 0.0127(3) Uani 1 1 d .
C3 C 0.12667(16) 0.39372(14) 0.38880(14) 0.0141(3) Uani 1 1 d .
C4 C 0.00801(16) 0.34454(14) 0.36208(14) 0.0154(3) Uani 1 1 d .
H4 H -0.0698 0.3801 0.3790 0.019 Uiso 1 1 calc R
C5 C 0.00901(16) 0.24179(15) 0.30992(15) 0.0155(3) Uani 1 1 d .
C6 C 0.11998(16) 0.18795(14) 0.28407(15) 0.0149(3) Uani 1 1 d .
H6 H 0.1187 0.1174 0.2472 0.018 Uiso 1 1 calc R
C7 C 0.58801(16) 0.17948(14) 0.37586(16) 0.0165(3) Uani 1 1 d .
H7 H 0.6714 0.2197 0.3857 0.020 Uiso 1 1 calc R
C8 C 0.60789(19) 0.07600(16) 0.30050(19) 0.0254(4) Uani 1 1 d .
H8A H 0.5254 0.0392 0.2836 0.038 Uiso 1 1 calc GR
H8B H 0.6668 0.0259 0.3452 0.038 Uiso 1 1 calc GR
H8C H 0.6442 0.0967 0.2245 0.038 Uiso 1 1 calc GR
C9 C 0.54440(18) 0.15102(16) 0.50137(17) 0.0230(4) Uani 1 1 d .
H9A H 0.5408 0.2183 0.5496 0.035 Uiso 1 1 calc GR
H9B H 0.6053 0.0994 0.5410 0.035 Uiso 1 1 calc GR
H9C H 0.4592 0.1172 0.4938 0.035 Uiso 1 1 calc GR
C10 C 0.50929(16) 0.29748(15) 0.14904(15) 0.0175(3) Uani 1 1 d .
H10 H 0.5131 0.2248 0.1073 0.021 Uiso 1 1 calc R
C11 C 0.63909(19) 0.35328(19) 0.14040(17) 0.0284(4) Uani 1 1 d .
H11A H 0.6370 0.4262 0.1778 0.043 Uiso 1 1 calc GR
H11B H 0.6579 0.3610 0.0556 0.043 Uiso 1 1 calc GR
H11C H 0.7057 0.3085 0.1823 0.043 Uiso 1 1 calc GR
C12 C 0.4010(2) 0.36456(19) 0.08545(17) 0.0296(4) Uani 1 1 d .
H12A H 0.3199 0.3247 0.0896 0.044 Uiso 1 1 calc GR
H12B H 0.4195 0.3757 0.0010 0.044 Uiso 1 1 calc GR
H12C H 0.3945 0.4362 0.1252 0.044 Uiso 1 1 calc GR

loop_
_atom_site_aniso_label
_atom_site_aniso_U_11
_atom_site_aniso_U_22
_atom_site_aniso_U_33
_atom_site_aniso_U_23
_atom_site_aniso_U_13
_atom_site_aniso_U_12
Br1 0.01119(10) 0.02005(11) 0.02427(11) -0.01370(7) 0.00450(7) -0.00413(6)
Ni1 0.00994(14) 0.01044(14) 0.01272(14) -0.00417(10) 0.00151(10) -0.00155(10)
P1 0.00967(19) 0.01173(19) 0.01375(19) -0.00482(14) 0.00003(14) -0.00042(15)
F1 0.0152(5) 0.0184(5) 0.0311(6) -0.0115(4) 0.0006(4) 0.0027(4)
F2 0.0111(5) 0.0272(6) 0.0273(5) -0.0031(4) -0.0019(4) -0.0068(4)
O1 0.0108(5) 0.0134(6) 0.0266(6) -0.0081(5) -0.0002(5) -0.0011(4)
C1 0.0124(8) 0.0149(8) 0.0128(8) -0.0001(6) 0.0004(6) 0.0005(6)
C2 0.0130(7) 0.0139(8) 0.0112(7) -0.0004(6) 0.0006(6) -0.0011(6)
C3 0.0157(8) 0.0141(8) 0.0126(7) -0.0020(6) 0.0009(6) 0.0006(6)
C4 0.0116(7) 0.0213(8) 0.0135(8) 0.0009(6) 0.0012(6) 0.0008(6)
C5 0.0106(8) 0.0216(8) 0.0139(8) 0.0030(6) -0.0019(6) -0.0060(6)
C6 0.0151(8) 0.0142(8) 0.0153(8) -0.0003(6) -0.0006(6) -0.0029(6)
C7 0.0131(8) 0.0137(8) 0.0223(8) -0.0027(7) -0.0022(6) 0.0017(6)
C8 0.0219(9) 0.0171(9) 0.0371(11) -0.0076(8) 0.0000(8) 0.0062(7)
C9 0.0241(9) 0.0209(9) 0.0236(9) 0.0043(7) -0.0029(7) -0.0022(7)
C10 0.0170(8) 0.0221(9) 0.0134(8) -0.0058(7) 0.0004(6) 0.0012(7)
C11 0.0243(10) 0.0439(12) 0.0174(9) 0.0008(8) 0.0050(7) -0.0063(9)
C12 0.0293(10) 0.0417(12) 0.0174(9) 0.0002(8) -0.0014(8) 0.0115(9)

loop_
_atom_type_symbol
_atom_type_description
_atom_type_scat_dispersion_real
_atom_type_scat_dispersion_imag
_atom_type_scat_source
C C 0.0181 0.0091 'International Tables Vol C Tables 4.2.6.8 and 6.1.1.4'
H H 0.0000 0.0000 'International Tables Vol C Tables 4.2.6.8 and 6.1.1.4'
Br Br -0.6763 1.2805 'International Tables Vol C Tables 4.2.6.8 and 6.1.1.4'
F F 0.0727 0.0534 'International Tables Vol C Tables 4.2.6.8 and 6.1.1.4'
Ni Ni -3.0029 0.5091 'International Tables Vol C Tables 4.2.6.8 and 6.1.1.4'
O O 0.0492 0.0322 'International Tables Vol C Tables 4.2.6.8 and 6.1.1.4'
P P 0.2955 0.4335 'International Tables Vol C Tables 4.2.6.8 and 6.1.1.4'

loop_
_geom_angle_atom_site_label_1
_geom_angle_atom_site_label_2
_geom_angle_atom_site_label_3
_geom_angle
_geom_angle_site_symmetry_3
Ni1 Br1 Ni1 94.116(10) 3_666
Br1 Ni1 Br1 85.884(10) 3_666
P1 Ni1 Br1 172.199(18) 3_666
P1 Ni1 Br1 90.636(15) .
C2 Ni1 Br1 101.02(5) 3_666
C2 Ni1 Br1 173.05(5) .
C2 Ni1 P1 82.41(5) .
O1 P1 Ni1 107.12(5) .
O1 P1 C7 101.55(7) .
O1 P1 C10 101.98(7) .
C7 P1 Ni1 115.18(6) .
C7 P1 C10 109.45(8) .
C10 P1 Ni1 119.10(6) .
C1 O1 P1 111.33(10) .
O1 C1 C2 117.88(14) .
O1 C1 C6 116.25(14) .
C6 C1 C2 125.86(15) .
C1 C2 Ni1 118.64(12) .
C3 C2 Ni1 128.93(12) .
C3 C2 C1 112.42(15) .
F1 C3 C2 119.89(15) .
F1 C3 C4 114.54(15) .
C2 C3 C4 125.56(15) .
C3 C4 H4 121.6 .
C5 C4 C3 116.74(15) .
C5 C4 H4 121.6 .
F2 C5 C4 118.48(15) .
F2 C5 C6 118.41(15) .
C6 C5 C4 123.11(15) .
C1 C6 H6 121.9 .
C5 C6 C1 116.25(15) .
C5 C6 H6 121.9 .
P1 C7 H7 108.4 .
C8 C7 P1 112.04(12) .
C8 C7 H7 108.4 .
C8 C7 C9 111.74(15) .
C9 C7 P1 107.85(12) .
C9 C7 H7 108.4 .
C7 C8 H8A 109.5 .
C7 C8 H8B 109.5 .
C7 C8 H8C 109.5 .
H8A C8 H8B 109.5 .
H8A C8 H8C 109.5 .
H8B C8 H8C 109.5 .
C7 C9 H9A 109.5 .
C7 C9 H9B 109.5 .
C7 C9 H9C 109.5 .
H9A C9 H9B 109.5 .
H9A C9 H9C 109.5 .
H9B C9 H9C 109.5 .
P1 C10 H10 107.7 .
C11 C10 P1 112.96(12) .
C11 C10 H10 107.7 .
C11 C10 C12 111.71(17) .
C12 C10 P1 108.91(12) .
C12 C10 H10 107.7 .
C10 C11 H11A 109.5 .
C10 C11 H11B 109.5 .
C10 C11 H11C 109.5 .
H11A C11 H11B 109.5 .
H11A C11 H11C 109.5 .
H11B C11 H11C 109.5 .
C10 C12 H12A 109.5 .
C10 C12 H12B 109.5 .
C10 C12 H12C 109.5 .
H12A C12 H12B 109.5 .
H12A C12 H12C 109.5 .
H12B C12 H12C 109.5 .

loop_
_geom_bond_atom_site_label_1
_geom_bond_atom_site_label_2
_geom_bond_distance
_geom_bond_site_symmetry_2
Br1 Ni1 2.3743(3) .
Br1 Ni1 2.3865(3) 3_666
Ni1 Br1 2.3864(3) 3_666
Ni1 P1 2.1017(5) .
Ni1 C2 1.9314(16) .
P1 O1 1.6368(12) .
P1 C7 1.8194(17) .
P1 C10 1.8259(18) .
F1 C3 1.3570(19) .
F2 C5 1.3596(19) .
O1 C1 1.383(2) .
C1 C2 1.409(2) .
C1 C6 1.388(2) .
C2 C3 1.391(2) .
C3 C4 1.393(2) .
C4 H4 0.9500 .
C4 C5 1.377(2) .
C5 C6 1.377(2) .
C6 H6 0.9500 .
C7 H7 1.0000 .
C7 C8 1.532(2) .
C7 C9 1.534(3) .
C8 H8A 0.9800 .
C8 H8B 0.9800 .
C8 H8C 0.9800 .
C9 H9A 0.9800 .
C9 H9B 0.9800 .
C9 H9C 0.9800 .
C10 H10 1.0000 .
C10 C11 1.525(3) .
C10 C12 1.533(3) .
C11 H11A 0.9800 .
C11 H11B 0.9800 .
C11 H11C 0.9800 .
C12 H12A 0.9800 .
C12 H12B 0.9800 .
C12 H12C 0.9800 .

loop_
_geom_torsion_atom_site_label_1
_geom_torsion_atom_site_label_2
_geom_torsion_atom_site_label_3
_geom_torsion_atom_site_label_4
_geom_torsion
Ni1 P1 O1 C1 15.80(12)
Ni1 P1 C7 C8 171.28(11)
Ni1 P1 C7 C9 47.90(13)
Ni1 P1 C10 C11 74.04(15)
Ni1 P1 C10 C12 -50.70(15)
Ni1 C2 C3 F1 4.1(2)
Ni1 C2 C3 C4 -176.85(13)
P1 O1 C1 C2 -8.68(18)
P1 O1 C1 C6 169.89(12)
F1 C3 C4 C5 177.14(14)
F2 C5 C6 C1 179.90(14)
O1 P1 C7 C8 55.94(14)
O1 P1 C7 C9 -67.44(12)
O1 P1 C10 C11 -168.42(14)
O1 P1 C10 C12 66.84(14)
O1 C1 C2 Ni1 -4.0(2)
O1 C1 C2 C3 176.21(14)
O1 C1 C6 C5 -177.91(14)
C1 C2 C3 F1 -176.11(14)
C1 C2 C3 C4 2.9(2)
C2 C1 C6 C5 0.5(3)
C2 C3 C4 C5 -2.0(3)
C3 C4 C5 F2 -179.25(14)
C3 C4 C5 C6 -0.1(2)
C4 C5 C6 C1 0.7(2)
C6 C1 C2 Ni1 177.61(13)
C6 C1 C2 C3 -2.2(2)
C7 P1 O1 C1 136.96(11)
C7 P1 C10 C11 -61.44(16)
C7 P1 C10 C12 173.82(13)
C10 P1 O1 C1 -110.04(12)
C10 P1 C7 C8 -51.33(15)
C10 P1 C7 C9 -174.71(12)
